data_4021607
loop_
_publ_author_name
'Xin Qi'
'Eun Jin Jun'
'Li Xu'
'Sung-Jin Kim'
'Jay Sung Joong Hong'
'Yeo Joon Yoon'
'Juyoung Yoon'

_publ_section_title
;
 New BODIPY Derivatives as OFF-ON Fluorescent Chemosensor
 and Fluorescent Chemodosimeter for Cu^2+^:
 Cooperative Selectivity Enhancement toward Cu^2+^
;
_journal_name_full 'Journal of Organic Chemistry'
_journal_page_first 2881
_journal_page_last 2884
_journal_paper_doi 10.1021/jo052542a
_journal_volume 71
_journal_year 2006
_chemical_formula_moiety 'C27 H24 B F2 N3 O4'
_chemical_formula_sum 'C27 H24 B F2 N3 O4'
_chemical_formula_weight 503.30
_chemical_name_systematic
; 
 ? 
;
_space_group_IT_number 15
_symmetry_cell_setting monoclinic
_symmetry_space_group_name_Hall '-C 2yc'
_symmetry_space_group_name_H-M 'C 1 2/c 1'
_atom_sites_solution_hydrogens geom
_atom_sites_solution_primary direct
_atom_sites_solution_secondary difmap
_audit_creation_method SHELXL-97
_cell_angle_alpha 90.00
_cell_angle_beta 107.326(6)
_cell_angle_gamma 90.00
_cell_formula_units_Z 4
_cell_length_a 13.910(5)
_cell_length_b 13.723(5)
_cell_length_c 14.141(5)
_cell_measurement_reflns_used 2955
_cell_measurement_temperature 273(2)
_cell_measurement_theta_max 27.70
_cell_measurement_theta_min 2.34
_cell_volume 2577.0(16)
_computing_cell_refinement 'SAINT (Bruker, 1997)'
_computing_data_collection 'SMART (Bruker, 1997)'
_computing_data_reduction SAINT
_computing_molecular_graphics 'SHELXTL (Bruker, 1998)'
_computing_publication_material SHELXTL
_computing_structure_refinement 'SHELXL-97 (Sheldrick, 1997)'
_computing_structure_solution 'SHELXS-97 (Sheldrick, 1990)'
_diffrn_ambient_temperature 273(2)
_diffrn_measured_fraction_theta_full 0.996
_diffrn_measured_fraction_theta_max 0.996
_diffrn_measurement_device_type 'CCD area detector'
_diffrn_measurement_method 'phi and omega scans'
_diffrn_radiation_monochromator graphite
_diffrn_radiation_source 'fine-focus sealed tube'
_diffrn_radiation_type MoK\a
_diffrn_radiation_wavelength 0.71073
_diffrn_reflns_av_R_equivalents 0.0393
_diffrn_reflns_av_sigmaI/netI 0.0357
_diffrn_reflns_limit_h_max 16
_diffrn_reflns_limit_h_min -11
_diffrn_reflns_limit_k_max 16
_diffrn_reflns_limit_k_min -14
_diffrn_reflns_limit_l_max 13
_diffrn_reflns_limit_l_min -17
_diffrn_reflns_number 6750
_diffrn_reflns_theta_full 25.50
_diffrn_reflns_theta_max 25.50
_diffrn_reflns_theta_min 2.13
_diffrn_standards_decay_% 0
_diffrn_standards_number 0
_exptl_absorpt_coefficient_mu 0.097
_exptl_absorpt_correction_type none
_exptl_crystal_colour orange-red
_exptl_crystal_density_diffrn 1.297
_exptl_crystal_density_method 'not measured'
_exptl_crystal_description block
_exptl_crystal_F_000 1048
_exptl_crystal_size_max 0.42
_exptl_crystal_size_mid 0.35
_exptl_crystal_size_min 0.25
_refine_diff_density_max 0.663
_refine_diff_density_min -0.360
_refine_diff_density_rms 0.096
_refine_ls_extinction_coef 0.020(3)
_refine_ls_extinction_expression Fc^*^=kFc[1+0.001xFc^2^\l^3^/sin(2\q)]^-1/4^
_refine_ls_extinction_method SHELXL
_refine_ls_goodness_of_fit_ref 1.091
_refine_ls_hydrogen_treatment constr
_refine_ls_matrix_type full
_refine_ls_number_parameters 171
_refine_ls_number_reflns 2386
_refine_ls_number_restraints 0
_refine_ls_restrained_S_all 1.091
_refine_ls_R_factor_all 0.0844
_refine_ls_R_factor_gt 0.0733
_refine_ls_shift/su_max 0.000
_refine_ls_shift/su_mean 0.000
_refine_ls_structure_factor_coef Fsqd
_refine_ls_weighting_details 'calc w=1/[\s^2^(Fo^2^)+(0.1532P)^2^+1.5384P] where P=(Fo^2^+2Fc^2^)/3'
_refine_ls_weighting_scheme calc
_refine_ls_wR_factor_gt 0.2197
_refine_ls_wR_factor_ref 0.2305
_reflns_number_gt 1854
_reflns_number_total 2386
_reflns_threshold_expression >2sigma(I)
_cod_data_source_file jo052542asi20051212_031517.cif
_cod_depositor_comments
;
The following automatic conversions were performed:
'_symmetry_cell_setting' value 'Monoclinic' changed to 'monoclinic'
according to '/home/saulius/struct/CIF-dictionaries/cif_core.dic'
dictionary named 'cif_core.dic' version 2.4.1 from 2010-06-29.

Automatic conversion script
Id: cif_fix_enum 1527 2010-12-29 10:47:43Z saulius 
;
_cod_original_sg_symbol_Hall '-C 2yc '
_cod_original_sg_symbol_H-M 'C 2/c'
_cod_database_code 4021607

loop_
_symmetry_equiv_pos_as_xyz
'x, y, z'
'-x, y, -z+1/2'
'x+1/2, y+1/2, z'
'-x+1/2, y+1/2, -z+1/2'
'-x, -y, -z'
'x, -y, z-1/2'
'-x+1/2, -y+1/2, -z'
'x+1/2, -y+1/2, z-1/2'

loop_
_atom_site_label
_atom_site_type_symbol
_atom_site_fract_x
_atom_site_fract_y
_atom_site_fract_z
_atom_site_U_iso_or_equiv
_atom_site_adp_type
_atom_site_occupancy
_atom_site_symmetry_multiplicity
_atom_site_calc_flag
_atom_site_refinement_flags
B1 B 0.0000 0.3190(3) 0.7500 0.0363(9) Uani 1 2 d S
C1 C -0.1106(2) 0.25167(18) 0.8960(2) 0.0475(8) Uani 1 1 d .
H1A H -0.1437 0.2192 0.8348 0.071 Uiso 1 1 calc R
H1B H -0.1514 0.2471 0.9398 0.071 Uiso 1 1 calc R
H1C H -0.0465 0.2214 0.9261 0.071 Uiso 1 1 calc R
C2 C -0.09498(19) 0.35657(17) 0.87583(18) 0.0351(6) Uani 1 1 d .
C3 C -0.1274(2) 0.43803(18) 0.91586(19) 0.0385(7) Uani 1 1 d .
H3 H -0.1631 0.4369 0.9620 0.046 Uiso 1 1 calc R
C4 C -0.09843(19) 0.52074(17) 0.87657(19) 0.0342(6) Uani 1 1 d .
C5 C -0.1217(2) 0.62269(19) 0.8997(2) 0.0453(7) Uani 1 1 d .
H5A H -0.1577 0.6215 0.9481 0.068 Uiso 1 1 calc R
H5B H -0.1623 0.6537 0.8404 0.068 Uiso 1 1 calc R
H5C H -0.0600 0.6583 0.9256 0.068 Uiso 1 1 calc R
C6 C -0.04566(18) 0.48762(16) 0.81080(17) 0.0302(6) Uani 1 1 d .
C7 C 0.0000 0.5377(2) 0.7500 0.0287(7) Uani 1 2 d S
C8 C 0.0000 0.6459(2) 0.7500 0.0306(8) Uani 1 2 d S
C9 C -0.07431(19) 0.69791(18) 0.68114(18) 0.0369(7) Uani 1 1 d .
H9 H -0.1251 0.6645 0.6347 0.044 Uiso 1 1 calc R
C10 C -0.0740(2) 0.79834(19) 0.68046(19) 0.0459(8) Uani 1 1 d .
H10 H -0.1240 0.8315 0.6328 0.055 Uiso 1 1 calc R
C11 C 0.0000 0.8512(3) 0.7500 0.0532(12) Uani 1 2 d S
C16 C 0.1225(5) 1.0449(5) 0.8765(5) 0.0534(15) Uiso 0.50 1 d P
C13 C 0.0342(3) 1.0092(3) 0.8867(4) 0.0820(14) Uani 1 1 d .
C14 C 0.1843(2) 1.0378(2) 1.0504(2) 0.0425(7) Uani 1 1 d .
C15 C 0.2226(3) 1.1037(3) 1.1347(3) 0.0742(11) Uani 1 1 d .
H15A H 0.2582 1.0667 1.1921 0.111 Uiso 1 1 calc R
H15B H 0.1673 1.1372 1.1476 0.111 Uiso 1 1 calc R
H15C H 0.2675 1.1502 1.1196 0.111 Uiso 1 1 calc R
C12 C 0.0824(3) 1.0089(3) 0.8156(3) 0.0297(10) Uiso 0.50 1 d P
F1 F -0.07389(14) 0.25960(11) 0.68892(14) 0.0570(6) Uani 1 1 d .
N1 N -0.04550(15) 0.38538(14) 0.81290(14) 0.0309(6) Uani 1 1 d .
N2 N -0.0176(3) 0.9522(3) 0.7641(3) 0.0323(10) Uiso 0.50 1 d P
O1 O 0.20216(14) 0.95254(14) 1.04690(15) 0.0478(6) Uani 1 1 d .
O2 O 0.1018(3) 1.0788(2) 0.9805(2) 0.0295(8) Uiso 0.50 1 d P
O3 O 0.1488(4) 1.0948(3) 0.9711(3) 0.0505(11) Uiso 0.50 1 d P

loop_
_atom_site_aniso_label
_atom_site_aniso_U_11
_atom_site_aniso_U_22
_atom_site_aniso_U_33
_atom_site_aniso_U_23
_atom_site_aniso_U_13
_atom_site_aniso_U_12
B1 0.044(2) 0.0198(18) 0.047(2) 0.000 0.0169(18) 0.000
C1 0.0626(18) 0.0316(15) 0.0523(17) 0.0077(12) 0.0232(14) -0.0042(12)
C2 0.0393(13) 0.0297(13) 0.0354(13) 0.0051(10) 0.0097(10) -0.0023(10)
C3 0.0448(15) 0.0371(15) 0.0364(14) 0.0030(11) 0.0163(11) 0.0021(11)
C4 0.0393(13) 0.0295(13) 0.0330(13) -0.0009(10) 0.0096(10) 0.0015(10)
C5 0.0582(17) 0.0337(14) 0.0490(16) -0.0037(12) 0.0236(14) 0.0039(12)
C6 0.0352(13) 0.0209(12) 0.0323(13) -0.0004(9) 0.0066(10) 0.0007(9)
C7 0.0300(16) 0.0240(16) 0.0291(16) 0.000 0.0043(13) 0.000
C8 0.0383(18) 0.0236(16) 0.0296(17) 0.000 0.0097(14) 0.000
C9 0.0439(14) 0.0258(13) 0.0333(13) -0.0040(10) -0.0006(11) -0.0004(10)
C10 0.0584(17) 0.0260(14) 0.0366(14) 0.0002(10) -0.0113(12) 0.0052(11)
C11 0.070(3) 0.0227(18) 0.045(2) 0.000 -0.015(2) 0.000
C13 0.062(2) 0.050(2) 0.145(4) 0.033(2) 0.048(3) 0.0192(17)
C14 0.0423(15) 0.0406(15) 0.0427(15) 0.0029(12) 0.0100(12) 0.0040(12)
C15 0.068(2) 0.071(2) 0.063(2) -0.0159(18) -0.0121(17) 0.0021(18)
F1 0.0679(12) 0.0376(10) 0.0731(13) -0.0239(8) 0.0326(10) -0.0223(8)
N1 0.0363(11) 0.0214(10) 0.0339(11) 0.0023(8) 0.0088(9) -0.0013(8)
O1 0.0491(12) 0.0409(12) 0.0539(13) 0.0081(9) 0.0163(10) 0.0096(9)

loop_
_atom_type_symbol
_atom_type_description
_atom_type_scat_dispersion_real
_atom_type_scat_dispersion_imag
_atom_type_scat_source
C C 0.0033 0.0016 'International Tables Vol C Tables 4.2.6.8 and 6.1.1.4'
H H 0.0000 0.0000 'International Tables Vol C Tables 4.2.6.8 and 6.1.1.4'
B B 0.0013 0.0007 'International Tables Vol C Tables 4.2.6.8 and 6.1.1.4'
N N 0.0061 0.0033 'International Tables Vol C Tables 4.2.6.8 and 6.1.1.4'
O O 0.0106 0.0060 'International Tables Vol C Tables 4.2.6.8 and 6.1.1.4'
F F 0.0171 0.0103 'International Tables Vol C Tables 4.2.6.8 and 6.1.1.4'

loop_
_geom_angle_atom_site_label_1
_geom_angle_atom_site_label_2
_geom_angle_atom_site_label_3
_geom_angle
_geom_angle_site_symmetry_1
_geom_angle_site_symmetry_3
F1 B1 F1 108.3(3) . 2_556
F1 B1 N1 110.09(11) . 2_556
F1 B1 N1 110.57(10) 2_556 2_556
F1 B1 N1 110.57(10) . .
F1 B1 N1 110.09(11) 2_556 .
N1 B1 N1 107.2(3) 2_556 .
C2 C1 H1A 109.5 . .
C2 C1 H1B 109.5 . .
H1A C1 H1B 109.5 . .
C2 C1 H1C 109.5 . .
H1A C1 H1C 109.5 . .
H1B C1 H1C 109.5 . .
N1 C2 C3 109.1(2) . .
N1 C2 C1 123.0(2) . .
C3 C2 C1 127.9(2) . .
C4 C3 C2 109.3(2) . .
C4 C3 H3 125.4 . .
C2 C3 H3 125.4 . .
C3 C4 C6 105.7(2) . .
C3 C4 C5 125.1(2) . .
C6 C4 C5 129.1(2) . .
C4 C5 H5A 109.5 . .
C4 C5 H5B 109.5 . .
H5A C5 H5B 109.5 . .
C4 C5 H5C 109.5 . .
H5A C5 H5C 109.5 . .
H5B C5 H5C 109.5 . .
C7 C6 N1 120.5(2) . .
C7 C6 C4 131.8(2) . .
N1 C6 C4 107.7(2) . .
C6 C7 C6 120.9(3) . 2_556
C6 C7 C8 119.56(15) . .
C6 C7 C8 119.56(15) 2_556 .
C9 C8 C9 118.1(3) . 2_556
C9 C8 C7 120.96(15) . .
C9 C8 C7 120.96(15) 2_556 .
C10 C9 C8 121.1(2) . .
C10 C9 H9 119.5 . .
C8 C9 H9 119.5 . .
C9 C10 C11 121.2(2) . .
C9 C10 H10 119.4 . .
C11 C10 H10 119.4 . .
C10 C11 C10 117.4(3) . 2_556
C10 C11 N2 121.8(2) . 2_556
C10 C11 N2 118.7(2) 2_556 2_556
C10 C11 N2 118.7(2) . .
C10 C11 N2 121.8(2) 2_556 .
N2 C11 N2 29.1(3) 2_556 .
C12 C16 C13 68.2(5) . .
C12 C16 O3 161.1(7) . .
C13 C16 O3 93.4(5) . .
C12 C16 O2 134.7(6) . .
C13 C16 O2 66.8(4) . .
O3 C16 O2 26.6(2) . .
C12 C13 C16 43.1(3) . .
C12 C13 O2 107.6(3) . .
C16 C13 O2 64.6(4) . .
O1 C14 O3 124.5(3) . .
O1 C14 O2 120.1(3) . .
O3 C14 O2 31.32(19) . .
O1 C14 C15 127.3(3) . .
O3 C14 C15 106.0(3) . .
O2 C14 C15 110.6(3) . .
C14 C15 H15A 109.5 . .
C14 C15 H15B 109.5 . .
H15A C15 H15B 109.5 . .
C14 C15 H15C 109.5 . .
H15A C15 H15C 109.5 . .
H15B C15 H15C 109.5 . .
C16 C12 C13 68.7(5) . .
C16 C12 N2 172.8(6) . 2_556
C13 C12 N2 104.4(4) . 2_556
C16 C12 N2 146.1(6) . .
C13 C12 N2 77.4(3) . .
N2 C12 N2 27.1(3) 2_556 .
C2 N1 C6 108.18(19) . .
C2 N1 B1 126.4(2) . .
C6 N1 B1 125.4(2) . .
N2 N2 C11 75.46(14) 2_556 .
N2 N2 C12 86.4(6) 2_556 2_556
C11 N2 C12 120.4(3) . 2_556
N2 N2 C12 66.4(6) 2_556 .
C11 N2 C12 112.3(3) . .
C12 N2 C12 110.8(4) 2_556 .
O3 O2 C14 70.2(5) . .
O3 O2 C16 61.6(5) . .
C14 O2 C16 101.2(3) . .
O3 O2 C13 110.2(5) . .
C14 O2 C13 118.8(3) . .
C16 O2 C13 48.6(3) . .
O2 O3 C14 78.5(5) . .
O2 O3 C16 91.8(6) . .
C14 O3 C16 115.2(4) . .

loop_
_geom_bond_atom_site_label_1
_geom_bond_atom_site_label_2
_geom_bond_distance
_geom_bond_site_symmetry_2
B1 F1 1.392(3) .
B1 F1 1.392(3) 2_556
B1 N1 1.535(3) 2_556
B1 N1 1.535(3) .
C1 C2 1.496(3) .
C1 H1A 0.9600 .
C1 H1B 0.9600 .
C1 H1C 0.9600 .
C2 N1 1.337(3) .
C2 C3 1.388(4) .
C3 C4 1.376(3) .
C3 H3 0.9300 .
C4 C6 1.420(3) .
C4 C5 1.494(3) .
C5 H5A 0.9600 .
C5 H5B 0.9600 .
C5 H5C 0.9600 .
C6 C7 1.393(3) .
C6 N1 1.403(3) .
C7 C6 1.393(3) 2_556
C7 C8 1.484(4) .
C8 C9 1.388(3) .
C8 C9 1.388(3) 2_556
C9 C10 1.378(4) .
C9 H9 0.9300 .
C10 C11 1.397(3) .
C10 H10 0.9300 .
C11 C10 1.397(3) 2_556
C11 N2 1.431(5) 2_556
C11 N2 1.431(5) .
C16 C12 1.005(7) .
C16 C13 1.369(8) .
C16 O3 1.450(8) .
C16 O2 1.648(7) .
C13 C12 1.365(7) .
C13 O2 1.677(6) .
C14 O1 1.200(3) .
C14 O3 1.336(5) .
C14 O2 1.391(4) .
C14 C15 1.464(4) .
C15 H15A 0.9600 .
C15 H15B 0.9600 .
C15 H15C 0.9600 .
C12 N2 1.443(6) 2_556
C12 N2 1.571(6) .
N2 N2 0.718(7) 2_556
N2 C12 1.443(6) 2_556
O2 O3 0.738(4) .
